data_7057041
loop_
_publ_author_name
'Grounds, Olivia'
'Zeller, Matthias'
'Rosokha, Sergiy V.'

_publ_section_title
;
 Structural preferences in strong anion--\p and halogen-bonded complexes:
 \p- and \s-holes vs. frontier orbitals interaction
;
_journal_issue 13
_journal_name_full 'New Journal of Chemistry'
_journal_page_first 10572
_journal_paper_doi 10.1039/C7NJ04843B
_journal_volume 42
_journal_year 2018
_chemical_formula_moiety '2(C18 H36 K N2 O6), 3(C8 N6), C H2 Cl2, 2(Cl)'
_chemical_formula_sum 'C61 H74 Cl4 K2 N22 O12'
_chemical_formula_weight 1527.42
_space_group_crystal_system trigonal
_space_group_IT_number 148
_space_group_name_Hall '-R 3'
_space_group_name_H-M_alt 'R -3 :H'
_symmetry_space_group_name_Hall '-R 3'
_symmetry_space_group_name_H-M 'R -3 :H'
_atom_sites_solution_hydrogens geom
_atom_sites_solution_primary direct
_atom_sites_solution_secondary difmap
_audit_creation_method SHELXL-2017/1
_audit_update_record
;
2017-11-10 deposited with the CCDC.
2018-02-19 downloaded from the CCDC.
;
_cell_angle_alpha 90
_cell_angle_beta 90
_cell_angle_gamma 120
_cell_formula_units_Z 3
_cell_length_a 12.4970(8)
_cell_length_b 12.4970(8)
_cell_length_c 40.188(3)
_cell_measurement_reflns_used 8815
_cell_measurement_temperature 150(2)
_cell_measurement_theta_max 32.8782
_cell_measurement_theta_min 3.0436
_cell_volume 5435.5(6)
_computing_cell_refinement 'SAINT V8.37A (Bruker, 2016)'
_computing_data_collection 'Apex3 v2016.9-0 (Bruker, 2016)'
_computing_data_reduction 'SAINT V8.37A (Bruker, 2016)'
_computing_structure_refinement
;  
SHELXL-2017/1 (Sheldrick, 2015, 2017), 
SHELXLE Rev859 (H\"ubschle et al., 2011)
;
_computing_structure_solution 'SHELXS-97 (Sheldrick, 2008)'
_diffrn_ambient_temperature 150(2)
_diffrn_measured_fraction_theta_full 0.997
_diffrn_measured_fraction_theta_max 0.998
_diffrn_measurement_device_type 'Bruker AXS D8 Quest CMOS diffractometer'
_diffrn_measurement_method 'omega and phi scans'
_diffrn_radiation_monochromator 'Triumph curved graphite crystal'
_diffrn_radiation_type MoK\a
_diffrn_radiation_wavelength 0.71073
_diffrn_reflns_av_R_equivalents 0.0219
_diffrn_reflns_av_unetI/netI 0.0308
_diffrn_reflns_Laue_measured_fraction_full 0.997
_diffrn_reflns_Laue_measured_fraction_max 0.998
_diffrn_reflns_limit_h_max 17
_diffrn_reflns_limit_h_min -14
_diffrn_reflns_limit_k_max 14
_diffrn_reflns_limit_k_min -19
_diffrn_reflns_limit_l_max 61
_diffrn_reflns_limit_l_min -61
_diffrn_reflns_number 14045
_diffrn_reflns_point_group_measured_fraction_full 0.997
_diffrn_reflns_point_group_measured_fraction_max 0.998
_diffrn_reflns_theta_full 25.242
_diffrn_reflns_theta_max 33.156
_diffrn_reflns_theta_min 3.260
_diffrn_source 'sealed tube X-ray source'
_exptl_absorpt_coefficient_mu 0.352
_exptl_absorpt_correction_T_max 0.7465
_exptl_absorpt_correction_T_min 0.7098
_exptl_absorpt_correction_type multi-scan
_exptl_absorpt_process_details
;
 SADABS 2016/2: Krause, L., Herbst-Irmer, R., Sheldrick G.M. & Stalke D.,
 J. Appl. Cryst. 48 (2015) 3-10
;
_exptl_crystal_colour yellow
_exptl_crystal_density_diffrn 1.400
_exptl_crystal_description prism
_exptl_crystal_F_000 2388
_exptl_crystal_size_max 0.300
_exptl_crystal_size_mid 0.300
_exptl_crystal_size_min 0.260
_refine_diff_density_max 0.591
_refine_diff_density_min -0.434
_refine_diff_density_rms 0.053
_refine_ls_extinction_method none
_refine_ls_goodness_of_fit_ref 1.036
_refine_ls_hydrogen_treatment constr
_refine_ls_matrix_type full
_refine_ls_number_parameters 177
_refine_ls_number_reflns 4612
_refine_ls_number_restraints 14
_refine_ls_restrained_S_all 1.039
_refine_ls_R_factor_all 0.0603
_refine_ls_R_factor_gt 0.0419
_refine_ls_shift/su_max 0.007
_refine_ls_shift/su_mean 0.000
_refine_ls_structure_factor_coef Fsqd
_refine_ls_weighting_details 'w=1/[\s^2^(Fo^2^)+(0.0472P)^2^+4.2007P] where P=(Fo^2^+2Fc^2^)/3'
_refine_ls_weighting_scheme calc
_refine_ls_wR_factor_gt 0.0995
_refine_ls_wR_factor_ref 0.1084
_reflns_Friedel_coverage 0.000
_reflns_number_gt 3576
_reflns_number_total 4612
_reflns_threshold_expression 'I > 2\s(I)'
_cod_data_source_file c7nj04843b2.cif
_cod_data_source_block RS35_0m
_cod_depositor_comments 'Adding full bibliography for 7057037--7057043.cif.'
_cod_original_cell_volume 5435.6(8)
_cod_database_code 7057041
_shelx_shelxl_version_number 2017/1
_shelx_space_group_comment
;
The symmetry employed for this shelxl refinement is uniquely defined
by the following loop, which should always be used as a source of
symmetry information in preference to the above space-group names.
They are only intended as comments.
;
_shelx_estimated_absorpt_t_min 0.902
_shelx_estimated_absorpt_t_max 0.914

loop_
_space_group_symop_operation_xyz
'x, y, z'
'-y, x-y, z'
'-x+y, -x, z'
'x+2/3, y+1/3, z+1/3'
'-y+2/3, x-y+1/3, z+1/3'
'-x+y+2/3, -x+1/3, z+1/3'
'x+1/3, y+2/3, z+2/3'
'-y+1/3, x-y+2/3, z+2/3'
'-x+y+1/3, -x+2/3, z+2/3'
'-x, -y, -z'
'y, -x+y, -z'
'x-y, x, -z'
'-x+2/3, -y+1/3, -z+1/3'
'y+2/3, -x+y+1/3, -z+1/3'
'x-y+2/3, x+1/3, -z+1/3'
'-x+1/3, -y+2/3, -z+2/3'
'y+1/3, -x+y+2/3, -z+2/3'
'x-y+1/3, x+2/3, -z+2/3'

loop_
_atom_site_label
_atom_site_type_symbol
_atom_site_fract_x
_atom_site_fract_y
_atom_site_fract_z
_atom_site_U_iso_or_equiv
_atom_site_adp_type
_atom_site_occupancy
_atom_site_site_symmetry_order
_atom_site_calc_flag
_atom_site_refinement_flags_posn
_atom_site_refinement_flags_adp
_atom_site_refinement_flags_occupancy
_atom_site_disorder_assembly
_atom_site_disorder_group
K1 K 0.333333 0.666667 0.00889(2) 0.02557(10) Uani 1 3 d S T P . .
Cl1 Cl 0.666667 0.333333 0.16429(2) 0.02638(11) Uani 1 3 d S T P . .
O1 O 0.29025(9) 0.45064(8) 0.04299(2) 0.03080(19) Uani 1 1 d . . . . .
O2 O 0.33781(9) 0.47262(8) -0.02603(2) 0.03017(19) Uani 1 1 d . . . . .
N1 N 0.88089(10) 0.66827(10) 0.13472(3) 0.0293(2) Uani 1 1 d . . . . .
N2 N 0.79276(16) 0.85060(14) 0.09321(4) 0.0538(4) Uani 1 1 d . . . . .
N3 N 1.00992(12) 0.48777(12) 0.14795(3) 0.0397(3) Uani 1 1 d . . . . .
N4 N 0.333333 0.666667 0.08333(4) 0.0284(3) Uani 1 3 d S T P . .
N5 N 0.333333 0.666667 -0.06560(4) 0.0250(3) Uani 1 3 d S T P . .
C1 C 0.82268(12) 0.73068(11) 0.14168(3) 0.0279(2) Uani 1 1 d . . . . .
C2 C 0.80878(14) 0.80009(13) 0.11473(3) 0.0363(3) Uani 1 1 d . . . . .
C3 C 0.89155(11) 0.60486(11) 0.15995(3) 0.0273(2) Uani 1 1 d . . . . .
C4 C 0.95642(12) 0.53832(12) 0.15324(3) 0.0318(3) Uani 1 1 d . . . . .
C5 C 0.28244(13) 0.53892(12) 0.09544(3) 0.0323(3) Uani 1 1 d . . . . .
H5A H 0.191311 0.495236 0.093397 0.039 Uiso 1 1 calc R U . . .
H5AB H 0.302794 0.541141 0.119333 0.039 Uiso 1 1 calc R U . . .
C6 C 0.33090(13) 0.46715(12) 0.07682(3) 0.0321(3) Uani 1 1 d . . . . .
H6A H 0.422332 0.512352 0.077581 0.038 Uiso 1 1 calc R U . . .
H6AB H 0.300603 0.385563 0.087469 0.038 Uiso 1 1 calc R U . . .
C7 C 0.32808(14) 0.37551(13) 0.02587(3) 0.0347(3) Uani 1 1 d . . . . .
H7A H 0.294185 0.294684 0.037223 0.042 Uiso 1 1 calc R U . . .
H7AB H 0.419353 0.415928 0.026120 0.042 Uiso 1 1 calc R U . . .
C8 C 0.28289(13) 0.35616(12) -0.00942(3) 0.0326(3) Uani 1 1 d . . . . .
H8A H 0.305400 0.300199 -0.020967 0.039 Uiso 1 1 calc R U . . .
H8AB H 0.191781 0.317599 -0.009754 0.039 Uiso 1 1 calc R U . . .
C9 C 0.31054(12) 0.45672(12) -0.06078(3) 0.0292(2) Uani 1 1 d . . . . .
H9A H 0.220056 0.415715 -0.064147 0.035 Uiso 1 1 calc R U . . .
H9AB H 0.340150 0.403434 -0.070524 0.035 Uiso 1 1 calc R U . . .
C10 C 0.37254(12) 0.58054(11) -0.07790(3) 0.0281(2) Uani 1 1 d . . . . .
H10A H 0.463029 0.619074 -0.074964 0.034 Uiso 1 1 calc R U . . .
H10B H 0.354925 0.567527 -0.102040 0.034 Uiso 1 1 calc R U . . .
C11 C -0.0511(14) -0.030(4) -0.0218(3) 0.043(2) Uani 0.1667 1 d D U P A -1
H11A H -0.098610 0.009057 -0.029850 0.052 Uiso 0.1667 1 calc R U P A -1
H11B H -0.094324 -0.116408 -0.029670 0.052 Uiso 0.1667 1 calc R U P A -1
Cl2 Cl -0.0544(5) -0.0309(13) 0.02070(9) 0.0582(10) Uani 0.1667 1 d D U P A -1
Cl3 Cl 0.0955(2) 0.0470(3) -0.04023(8) 0.0557(6) Uani 0.1667 1 d D U P A -1

loop_
_atom_site_aniso_label
_atom_site_aniso_U_11
_atom_site_aniso_U_22
_atom_site_aniso_U_33
_atom_site_aniso_U_23
_atom_site_aniso_U_13
_atom_site_aniso_U_12
K1 0.02358(13) 0.02358(13) 0.02955(18) 0.000 0.000 0.01179(7)
Cl1 0.02526(15) 0.02526(15) 0.0286(2) 0.000 0.000 0.01263(7)
O1 0.0356(5) 0.0302(5) 0.0326(4) 0.0010(3) -0.0035(4) 0.0210(4)
O2 0.0361(5) 0.0238(4) 0.0311(4) -0.0017(3) -0.0052(3) 0.0153(4)
N1 0.0291(5) 0.0235(5) 0.0358(5) -0.0056(4) -0.0041(4) 0.0136(4)
N2 0.0725(10) 0.0492(8) 0.0488(7) -0.0064(6) -0.0215(7) 0.0373(8)
N3 0.0341(6) 0.0345(6) 0.0559(7) 0.0017(5) 0.0051(5) 0.0212(5)
N4 0.0270(5) 0.0270(5) 0.0312(8) 0.000 0.000 0.0135(3)
N5 0.0239(5) 0.0239(5) 0.0272(7) 0.000 0.000 0.0120(2)
C1 0.0278(6) 0.0219(5) 0.0344(5) -0.0062(4) -0.0077(4) 0.0127(5)
C2 0.0445(8) 0.0321(7) 0.0371(6) -0.0086(5) -0.0115(5) 0.0229(6)
C3 0.0227(5) 0.0214(5) 0.0380(6) -0.0064(4) -0.0058(4) 0.0111(4)
C4 0.0281(6) 0.0265(6) 0.0414(6) -0.0024(5) -0.0019(5) 0.0142(5)
C5 0.0333(7) 0.0311(6) 0.0321(5) 0.0045(5) 0.0019(5) 0.0157(5)
C6 0.0337(6) 0.0307(6) 0.0339(5) 0.0023(5) -0.0048(5) 0.0177(5)
C7 0.0428(8) 0.0336(7) 0.0380(6) 0.0003(5) -0.0043(5) 0.0269(6)
C8 0.0384(7) 0.0248(6) 0.0382(6) -0.0004(5) -0.0045(5) 0.0185(5)
C9 0.0320(6) 0.0261(6) 0.0311(5) -0.0045(4) -0.0036(4) 0.0159(5)
C10 0.0293(6) 0.0280(6) 0.0295(5) -0.0022(4) 0.0008(4) 0.0162(5)
C11 0.045(5) 0.035(6) 0.059(5) 0.004(5) 0.009(5) 0.027(5)
Cl2 0.071(3) 0.060(5) 0.0412(12) 0.0067(18) 0.0028(15) 0.031(4)
Cl3 0.0345(12) 0.0492(14) 0.0666(16) 0.0016(12) 0.0101(11) 0.0083(10)

loop_
_atom_type_symbol
_atom_type_description
_atom_type_scat_dispersion_real
_atom_type_scat_dispersion_imag
_atom_type_scat_source
C C 0.0033 0.0016 'International Tables Vol C Tables 4.2.6.8 and 6.1.1.4'
H H 0.0000 0.0000 'International Tables Vol C Tables 4.2.6.8 and 6.1.1.4'
N N 0.0061 0.0033 'International Tables Vol C Tables 4.2.6.8 and 6.1.1.4'
O O 0.0106 0.0060 'International Tables Vol C Tables 4.2.6.8 and 6.1.1.4'
Cl Cl 0.1484 0.1585 'International Tables Vol C Tables 4.2.6.8 and 6.1.1.4'
K K 0.2009 0.2494 'International Tables Vol C Tables 4.2.6.8 and 6.1.1.4'

loop_
_geom_angle_atom_site_label_1
_geom_angle_atom_site_label_2
_geom_angle_atom_site_label_3
_geom_angle
_geom_angle_site_symmetry_1
_geom_angle_site_symmetry_3
O2 K1 O2 97.49(2) 2_665 3_565
O2 K1 O2 97.49(2) 2_665 .
O2 K1 O2 97.49(2) 3_565 .
O2 K1 O1 118.38(3) 2_665 3_565
O2 K1 O1 59.84(3) 3_565 3_565
O2 K1 O1 138.46(3) . 3_565
O2 K1 O1 59.84(3) 2_665 2_665
O2 K1 O1 138.46(3) 3_565 2_665
O2 K1 O1 118.38(3) . 2_665
O1 K1 O1 98.51(3) 3_565 2_665
O2 K1 O1 138.47(3) 2_665 .
O2 K1 O1 118.38(3) 3_565 .
O2 K1 O1 59.84(3) . .
O1 K1 O1 98.51(3) 3_565 .
O1 K1 O1 98.51(3) 2_665 .
O2 K1 N4 119.763(19) 2_665 .
O2 K1 N4 119.762(19) 3_565 .
O2 K1 N4 119.765(19) . .
O1 K1 N4 61.03(2) 3_565 .
O1 K1 N4 61.03(2) 2_665 .
O1 K1 N4 61.025(19) . .
O2 K1 N5 60.237(19) 2_665 .
O2 K1 N5 60.238(19) 3_565 .
O2 K1 N5 60.235(19) . .
O1 K1 N5 118.97(2) 3_565 .
O1 K1 N5 118.97(2) 2_665 .
O1 K1 N5 118.975(19) . .
N4 K1 N5 180.0 . .
C7 O1 C6 110.11(9) . .
C7 O1 K1 115.36(7) . .
C6 O1 K1 116.02(7) . .
C8 O2 C9 110.85(9) . .
C8 O2 K1 115.93(7) . .
C9 O2 K1 119.95(7) . .
C3 N1 C1 115.66(11) . .
C5 N4 C5 109.67(8) . 3_565
C5 N4 C5 109.67(8) . 2_665
C5 N4 C5 109.67(8) 3_565 2_665
C5 N4 K1 109.27(8) . .
C5 N4 K1 109.27(8) 3_565 .
C5 N4 K1 109.27(8) 2_665 .
C10 N5 C10 109.34(8) . 3_565
C10 N5 C10 109.34(8) . 2_665
C10 N5 C10 109.34(8) 3_565 2_665
C10 N5 K1 109.60(8) . .
C10 N5 K1 109.60(8) 3_565 .
C10 N5 K1 109.60(8) 2_665 .
N1 C1 C3 121.93(11) . 13_665
N1 C1 C2 117.11(11) . .
C3 C1 C2 120.95(12) 13_665 .
N2 C2 C1 177.01(17) . .
N1 C3 C1 122.40(11) . 13_665
N1 C3 C4 116.80(11) . .
C1 C3 C4 120.80(11) 13_665 .
N3 C4 C3 178.66(15) . .
N4 C5 C6 113.32(11) . .
N4 C5 H5A 108.9 . .
C6 C5 H5A 108.9 . .
N4 C5 H5AB 108.9 . .
C6 C5 H5AB 108.9 . .
H5A C5 H5AB 107.7 . .
O1 C6 C5 109.78(10) . .
O1 C6 H6A 109.7 . .
C5 C6 H6A 109.7 . .
O1 C6 H6AB 109.7 . .
C5 C6 H6AB 109.7 . .
H6A C6 H6AB 108.2 . .
O1 C7 C8 109.94(10) . .
O1 C7 H7A 109.7 . .
C8 C7 H7A 109.7 . .
O1 C7 H7AB 109.7 . .
C8 C7 H7AB 109.7 . .
H7A C7 H7AB 108.2 . .
O2 C8 C7 109.10(11) . .
O2 C8 H8A 109.9 . .
C7 C8 H8A 109.9 . .
O2 C8 H8AB 109.9 . .
C7 C8 H8AB 109.9 . .
H8A C8 H8AB 108.3 . .
O2 C9 C10 109.85(10) . .
O2 C9 H9A 109.7 . .
C10 C9 H9A 109.7 . .
O2 C9 H9AB 109.7 . .
C10 C9 H9AB 109.7 . .
H9A C9 H9AB 108.2 . .
N5 C10 C9 114.15(10) . .
N5 C10 H10A 108.7 . .
C9 C10 H10A 108.7 . .
N5 C10 H10B 108.7 . .
C9 C10 H10B 108.7 . .
H10A C10 H10B 107.6 . .
Cl2 C11 Cl3 116.2(10) . .
Cl2 C11 H11A 108.2 . .
Cl3 C11 H11A 108.2 . .
Cl2 C11 H11B 108.2 . .
Cl3 C11 H11B 108.2 . .
H11A C11 H11B 107.4 . .

loop_
_geom_bond_atom_site_label_1
_geom_bond_atom_site_label_2
_geom_bond_distance
_geom_bond_site_symmetry_2
K1 O2 2.8262(9) 2_665
K1 O2 2.8263(9) 3_565
K1 O2 2.8263(9) .
K1 O1 2.8288(9) 3_565
K1 O1 2.8288(9) 2_665
K1 O1 2.8289(9) .
K1 N4 2.9919(18) .
K1 N5 2.9937(17) .
O1 C7 1.4221(16) .
O1 C6 1.4298(15) .
O2 C8 1.4268(15) .
O2 C9 1.4278(14) .
N1 C3 1.3338(16) .
N1 C1 1.3354(16) .
N2 C2 1.1455(19) .
N3 C4 1.1461(18) .
N4 C5 1.4747(14) .
N4 C5 1.4747(14) 3_565
N4 C5 1.4747(14) 2_665
N5 C10 1.4731(13) .
N5 C10 1.4732(13) 3_565
N5 C10 1.4732(13) 2_665
C1 C3 1.4008(18) 13_665
C1 C2 1.4514(18) .
C3 C4 1.4475(18) .
C5 C6 1.5083(19) .
C5 H5A 0.9900 .
C5 H5AB 0.9900 .
C6 H6A 0.9900 .
C6 H6AB 0.9900 .
C7 C8 1.5007(18) .
C7 H7A 0.9900 .
C7 H7AB 0.9900 .
C8 H8A 0.9900 .
C8 H8AB 0.9900 .
C9 C10 1.5064(17) .
C9 H9A 0.9900 .
C9 H9AB 0.9900 .
C10 H10A 0.9900 .
C10 H10B 0.9900 .
C11 Cl2 1.708(11) .
C11 Cl3 1.751(14) .
C11 H11A 0.9900 .
C11 H11B 0.9900 .

loop_
_geom_torsion_atom_site_label_1
_geom_torsion_atom_site_label_2
_geom_torsion_atom_site_label_3
_geom_torsion_atom_site_label_4
_geom_torsion
_geom_torsion_site_symmetry_1
_geom_torsion_site_symmetry_4
C3 N1 C1 C3 -0.55(19) . 13_665
C3 N1 C1 C2 -179.63(11) . .
C1 N1 C3 C1 0.55(19) . 13_665
C1 N1 C3 C4 -178.82(11) . .
C5 N4 C5 C6 163.43(11) 3_565 .
C5 N4 C5 C6 -76.09(18) 2_665 .
K1 N4 C5 C6 43.67(11) . .
C7 O1 C6 C5 -175.83(11) . .
K1 O1 C6 C5 50.83(12) . .
N4 C5 C6 O1 -65.24(14) . .
C6 O1 C7 C8 178.78(11) . .
K1 O1 C7 C8 -47.55(13) . .
C9 O2 C8 C7 172.14(11) . .
K1 O2 C8 C7 -46.66(12) . .
O1 C7 C8 O2 62.53(15) . .
C8 O2 C9 C10 -178.34(10) . .
K1 O2 C9 C10 42.23(12) . .
C10 N5 C10 C9 -73.88(17) 3_565 .
C10 N5 C10 C9 166.45(10) 2_665 .
K1 N5 C10 C9 46.29(10) . .
O2 C9 C10 N5 -60.29(14) . .
